data_7205947
loop_
_publ_author_name
'Kim, Hyunuk'
'Sun, Yinyong'
'Kim, Yonghwi'
'Kajiwara, Takashi'
'Yamashita, Masahiro'
'Kim, Kimoon'

_publ_section_title
;
 Metal--organic frameworks with rare topologies: lonsdaleite-type metal
 formates and their magnetic properties
;
_journal_issue 7
_journal_name_full CrystEngComm
_journal_page_first 2197
_journal_paper_doi 10.1039/c1ce05031a
_journal_volume 13
_journal_year 2011
_chemical_formula_sum 'C12 H12 Co6 O24'
_chemical_formula_weight 893.80
_chemical_name_common 'Cobalt(ii) formate DEF solvate'
_chemical_name_systematic
;
?
;
_space_group_IT_number 60
_symmetry_cell_setting orthorhombic
_symmetry_space_group_name_Hall '-P 2n 2ab'
_symmetry_space_group_name_H-M 'P b c n'
_atom_sites_solution_hydrogens geom
_atom_sites_solution_primary direct
_atom_sites_solution_secondary difmap
_audit_creation_method SHELXL-97
_cell_angle_alpha 90.00
_cell_angle_beta 90.00
_cell_angle_gamma 90.00
_cell_formula_units_Z 4
_cell_length_a 9.8839(4)
_cell_length_b 18.2370(8)
_cell_length_c 18.0818(8)
_cell_measurement_reflns_used 6498
_cell_measurement_temperature 223(2)
_cell_measurement_theta_max 28.240
_cell_measurement_theta_min 2.234
_cell_volume 3259.3(2)
_computing_cell_refinement SMART
_computing_data_collection SMART
_computing_data_reduction SAINT
_computing_molecular_graphics 'Diamond 3.1'
_computing_publication_material 'Diamond 3.1'
_computing_structure_refinement 'SHELXL-97 (Sheldrick, 1997)'
_computing_structure_solution 'SHELXS-97 (Sheldrick, 1990)'
_diffrn_ambient_temperature 223(2)
_diffrn_measured_fraction_theta_full 0.967
_diffrn_measured_fraction_theta_max 0.967
_diffrn_measurement_device_type 'SMART CCD'
_diffrn_measurement_method Omega-scan
_diffrn_radiation_monochromator graphite
_diffrn_radiation_source 'fine-focus sealed tube'
_diffrn_radiation_type MoK\a
_diffrn_radiation_wavelength 0.71073
_diffrn_reflns_av_R_equivalents 0.0723
_diffrn_reflns_av_sigmaI/netI 0.0580
_diffrn_reflns_limit_h_max 12
_diffrn_reflns_limit_h_min -12
_diffrn_reflns_limit_k_max 13
_diffrn_reflns_limit_k_min -23
_diffrn_reflns_limit_l_max 24
_diffrn_reflns_limit_l_min -23
_diffrn_reflns_number 18254
_diffrn_reflns_theta_full 28.29
_diffrn_reflns_theta_max 28.29
_diffrn_reflns_theta_min 2.23
_exptl_absorpt_coefficient_mu 3.066
_exptl_absorpt_correction_T_max 0.5791
_exptl_absorpt_correction_T_min 0.4598
_exptl_absorpt_correction_type multi-scan
_exptl_absorpt_process_details SADABS
_exptl_crystal_colour purple
_exptl_crystal_density_diffrn 1.821
_exptl_crystal_density_method 'not measured'
_exptl_crystal_description hexagonal
_exptl_crystal_F_000 1752
_exptl_crystal_size_max 0.30
_exptl_crystal_size_mid 0.30
_exptl_crystal_size_min 0.20
_refine_diff_density_max 1.085
_refine_diff_density_min -0.869
_refine_diff_density_rms 0.126
_refine_ls_extinction_method none
_refine_ls_goodness_of_fit_ref 0.968
_refine_ls_hydrogen_treatment refall
_refine_ls_matrix_type full
_refine_ls_number_parameters 216
_refine_ls_number_reflns 3922
_refine_ls_number_restraints 0
_refine_ls_restrained_S_all 0.968
_refine_ls_R_factor_all 0.0595
_refine_ls_R_factor_gt 0.0405
_refine_ls_shift/su_max 0.000
_refine_ls_shift/su_mean 0.000
_refine_ls_structure_factor_coef Fsqd
_refine_ls_weighting_details 'calc w=1/[\s^2^(Fo^2^)+(0.0513P)^2^+0.0000P] where P=(Fo^2^+2Fc^2^)/3'
_refine_ls_weighting_scheme calc
_refine_ls_wR_factor_gt 0.0901
_refine_ls_wR_factor_ref 0.0956
_reflns_number_gt 2998
_reflns_number_total 3922
_reflns_threshold_expression >2sigma(I)
_cod_data_source_file c1ce05031a.txt
_cod_data_source_block pbcn1
_cod_depositor_comments
;
The following automatic conversions were performed:
'_symmetry_cell_setting' value 'Orthorhombic' changed to 'orthorhombic'
according to '/home/saulius/struct/CIF-dictionaries/cif_core.dic'
dictionary named 'cif_core.dic' version 2.4.1 from 2010-06-29.

Automatic conversion script
Id: cif_fix_enum 1555 2011-01-17 13:19:09Z saulius 
;
_cod_original_sg_symbol_H-M Pbcn
_cod_database_code 7205947

loop_
_symmetry_equiv_pos_as_xyz
'x, y, z'
'-x+1/2, -y+1/2, z+1/2'
'-x, y, -z+1/2'
'x+1/2, -y+1/2, -z'
'-x, -y, -z'
'x-1/2, y-1/2, -z-1/2'
'x, -y, z-1/2'
'-x-1/2, y-1/2, z'

loop_
_atom_site_label
_atom_site_type_symbol
_atom_site_fract_x
_atom_site_fract_y
_atom_site_fract_z
_atom_site_U_iso_or_equiv
_atom_site_adp_type
_atom_site_occupancy
_atom_site_symmetry_multiplicity
_atom_site_calc_flag
_atom_site_refinement_flags
_atom_site_disorder_assembly
_atom_site_disorder_group
Co1 Co 0.57822(4) 0.17890(2) 0.06090(2) 0.01349(12) Uani 1 1 d . . .
Co2 Co 0.38762(4) 0.28329(2) -0.03512(2) 0.01494(12) Uani 1 1 d . . .
Co3 Co 0.5000 0.18737(4) 0.2500 0.01698(15) Uani 1 2 d S . .
Co4 Co 0.5000 0.0000 0.0000 0.01667(15) Uani 1 2 d S . .
O1 O 0.4944(2) 0.18515(13) -0.04526(12) 0.0177(5) Uani 1 1 d . . .
O2 O 0.5005(3) 0.07185(13) -0.09028(14) 0.0271(6) Uani 1 1 d . . .
O3 O 0.7076(2) 0.00735(13) 0.00869(15) 0.0252(6) Uani 1 1 d . . .
O4 O 0.7553(2) 0.12687(13) 0.02214(13) 0.0184(5) Uani 1 1 d . . .
O5 O 0.4735(2) 0.08382(13) 0.08067(12) 0.0177(5) Uani 1 1 d . . .
O6 O 0.3897(2) 0.10832(15) 0.19332(14) 0.0268(6) Uani 1 1 d . . .
O7 O 0.6537(2) 0.18636(13) 0.16832(12) 0.0181(5) Uani 1 1 d . . .
O8 O 0.6981(2) 0.26963(12) 0.03194(12) 0.0174(5) Uani 1 1 d . . .
O9 O 0.5575(2) 0.34708(13) -0.02570(14) 0.0230(5) Uani 1 1 d . . .
O10 O 0.4151(2) 0.25131(13) 0.07636(12) 0.0168(5) Uani 1 1 d . . .
O11 O 0.3885(2) 0.26846(14) 0.19789(14) 0.0285(6) Uani 1 1 d . . .
O12 O 0.3755(2) 0.29711(15) -0.14715(13) 0.0235(6) Uani 1 1 d . . .
C1 C 0.4842(4) 0.1386(2) -0.0964(2) 0.0225(8) Uani 1 1 d . . .
C2 C 0.7871(3) 0.0600(2) 0.0123(2) 0.0216(7) Uani 1 1 d . . .
C3 C 0.3968(3) 0.0720(2) 0.1366(2) 0.0232(8) Uani 1 1 d . . .
C4 C 0.7765(3) 0.1921(2) 0.1883(2) 0.0214(7) Uani 1 1 d . . .
C5 C 0.6691(3) 0.32934(19) -0.0001(2) 0.0205(7) Uani 1 1 d . . .
C6 C 0.3630(3) 0.2820(2) 0.1332(2) 0.0244(8) Uani 1 1 d . . .
H1 H 0.876(5) 0.045(3) 0.015(3) 0.051(14) Uiso 1 1 d . . .
H2 H 0.333(3) 0.034(2) 0.1322(18) 0.012(8) Uiso 1 1 d . . .
H3 H 0.795(3) 0.1883(18) 0.2391(19) 0.011(8) Uiso 1 1 d . . .
H4 H 0.741(3) 0.3665(18) -0.0053(17) 0.007(8) Uiso 1 1 d . . .
H5 H 0.288(3) 0.322(2) 0.121(2) 0.023(10) Uiso 1 1 d . . .
H6 H 0.469(3) 0.154(2) -0.142(2) 0.024(10) Uiso 1 1 d . . .

loop_
_atom_site_aniso_label
_atom_site_aniso_U_11
_atom_site_aniso_U_22
_atom_site_aniso_U_33
_atom_site_aniso_U_23
_atom_site_aniso_U_13
_atom_site_aniso_U_12
Co1 0.0129(2) 0.0144(2) 0.0132(2) 0.00032(17) 0.00054(16) -0.00076(17)
Co2 0.0130(2) 0.0163(2) 0.0155(2) 0.00152(18) -0.00125(16) 0.00095(17)
Co3 0.0192(3) 0.0202(3) 0.0116(3) 0.000 0.0025(2) 0.000
Co4 0.0198(3) 0.0140(3) 0.0162(3) -0.0024(3) 0.0029(2) -0.0016(3)
O1 0.0199(11) 0.0177(12) 0.0154(12) -0.0026(10) -0.0020(9) 0.0026(9)
O2 0.0451(15) 0.0178(13) 0.0184(13) -0.0003(10) 0.0028(11) 0.0008(12)
O3 0.0207(11) 0.0161(13) 0.0387(16) -0.0027(11) 0.0007(10) -0.0021(10)
O4 0.0167(10) 0.0169(12) 0.0218(13) -0.0010(9) 0.0023(9) -0.0001(9)
O5 0.0218(11) 0.0166(12) 0.0149(12) -0.0015(9) 0.0049(9) -0.0019(10)
O6 0.0289(12) 0.0316(15) 0.0201(14) -0.0073(12) 0.0075(10) -0.0063(11)
O7 0.0165(10) 0.0240(13) 0.0139(12) -0.0018(9) 0.0004(9) -0.0013(10)
O8 0.0154(10) 0.0155(12) 0.0213(13) 0.0018(10) 0.0002(9) -0.0001(9)
O9 0.0170(11) 0.0188(13) 0.0331(15) 0.0069(11) -0.0041(10) 0.0001(10)
O10 0.0158(10) 0.0199(12) 0.0148(12) -0.0001(10) 0.0002(8) 0.0009(9)
O11 0.0395(14) 0.0300(15) 0.0161(13) 0.0000(11) 0.0040(11) 0.0119(12)
O12 0.0177(11) 0.0348(15) 0.0179(13) 0.0024(11) -0.0009(9) 0.0034(10)
C1 0.0295(18) 0.0237(19) 0.0143(19) 0.0032(15) -0.0013(14) 0.0013(15)
C2 0.0163(15) 0.0210(18) 0.028(2) -0.0036(15) -0.0015(14) 0.0033(14)
C3 0.0255(17) 0.0189(18) 0.025(2) -0.0039(15) 0.0031(14) -0.0075(15)
C4 0.0223(16) 0.028(2) 0.0135(18) 0.0043(14) 0.0005(13) -0.0014(14)
C5 0.0186(15) 0.0164(17) 0.027(2) 0.0026(14) 0.0007(14) -0.0027(14)
C6 0.0270(17) 0.026(2) 0.0197(19) 0.0009(15) 0.0032(14) 0.0038(16)

loop_
_atom_type_symbol
_atom_type_description
_atom_type_scat_dispersion_real
_atom_type_scat_dispersion_imag
_atom_type_scat_source
C C 0.0033 0.0016 'International Tables Vol C Tables 4.2.6.8 and 6.1.1.4'
H H 0.0000 0.0000 'International Tables Vol C Tables 4.2.6.8 and 6.1.1.4'
N N 0.0061 0.0033 'International Tables Vol C Tables 4.2.6.8 and 6.1.1.4'
O O 0.0106 0.0060 'International Tables Vol C Tables 4.2.6.8 and 6.1.1.4'
Co Co 0.3494 0.9721 'International Tables Vol C Tables 4.2.6.8 and 6.1.1.4'

loop_
_geom_angle_atom_site_label_1
_geom_angle_atom_site_label_2
_geom_angle_atom_site_label_3
_geom_angle
_geom_angle_site_symmetry_1
_geom_angle_site_symmetry_3
_geom_angle_publ_flag
O5 Co1 O7 94.20(9) . . ?
O5 Co1 O1 90.36(9) . . ?
O7 Co1 O1 172.74(9) . . ?
O5 Co1 O8 173.60(9) . . ?
O7 Co1 O8 88.80(9) . . ?
O1 Co1 O8 87.24(9) . . ?
O5 Co1 O10 96.95(9) . . ?
O7 Co1 O10 96.28(9) . . ?
O1 Co1 O10 77.54(9) . . ?
O8 Co1 O10 88.33(9) . . ?
O5 Co1 O4 95.52(9) . . ?
O7 Co1 O4 92.41(9) . . ?
O1 Co1 O4 92.77(9) . . ?
O8 Co1 O4 78.68(9) . . ?
O10 Co1 O4 164.22(9) . . ?
O12 Co2 O9 93.45(10) . . ?
O12 Co2 O1 92.76(10) . . ?
O9 Co2 O1 94.58(9) . . ?
O12 Co2 O8 91.81(9) . 4_455 ?
O9 Co2 O8 170.23(10) . 4_455 ?
O1 Co2 O8 93.39(9) . 4_455 ?
O12 Co2 O4 88.76(9) . 4_455 ?
O9 Co2 O4 93.33(9) . 4_455 ?
O1 Co2 O4 171.84(9) . 4_455 ?
O8 Co2 O4 78.55(9) 4_455 4_455 ?
O12 Co2 O10 170.13(10) . . ?
O9 Co2 O10 88.40(9) . . ?
O1 Co2 O10 77.42(9) . . ?
O8 Co2 O10 87.82(8) 4_455 . ?
O4 Co2 O10 100.82(9) 4_455 . ?
O11 Co3 O11 88.87(15) 3_655 . ?
O11 Co3 O6 177.48(10) 3_655 . ?
O11 Co3 O6 89.54(10) . . ?
O11 Co3 O6 89.54(10) 3_655 3_655 ?
O11 Co3 O6 177.48(10) . 3_655 ?
O6 Co3 O6 92.12(15) . 3_655 ?
O11 Co3 O7 86.67(9) 3_655 . ?
O11 Co3 O7 94.04(9) . . ?
O6 Co3 O7 91.51(9) . . ?
O6 Co3 O7 87.81(9) 3_655 . ?
O11 Co3 O7 94.04(9) 3_655 3_655 ?
O11 Co3 O7 86.67(9) . 3_655 ?
O6 Co3 O7 87.81(9) . 3_655 ?
O6 Co3 O7 91.51(9) 3_655 3_655 ?
O7 Co3 O7 179.01(13) . 3_655 ?
O3 Co4 O3 180.00(13) 5_655 . ?
O3 Co4 O2 89.07(10) 5_655 . ?
O3 Co4 O2 90.93(10) . . ?
O3 Co4 O2 90.93(10) 5_655 5_655 ?
O3 Co4 O2 89.07(10) . 5_655 ?
O2 Co4 O2 180.00(14) . 5_655 ?
O3 Co4 O5 91.34(9) 5_655 5_655 ?
O3 Co4 O5 88.66(9) . 5_655 ?
O2 Co4 O5 85.11(9) . 5_655 ?
O2 Co4 O5 94.89(9) 5_655 5_655 ?
O3 Co4 O5 88.66(9) 5_655 . ?
O3 Co4 O5 91.34(9) . . ?
O2 Co4 O5 94.89(9) . . ?
O2 Co4 O5 85.11(9) 5_655 . ?
O5 Co4 O5 180.00(16) 5_655 . ?
C1 O1 Co2 127.0(2) . . ?
C1 O1 Co1 131.9(2) . . ?
Co2 O1 Co1 99.58(10) . . ?
C1 O2 Co4 133.5(2) . . ?
C2 O3 Co4 133.1(2) . . ?
C2 O4 Co2 127.4(2) . 4 ?
C2 O4 Co1 133.0(2) . . ?
Co2 O4 Co1 97.36(9) 4 . ?
C3 O5 Co1 125.3(2) . . ?
C3 O5 Co4 119.5(2) . . ?
Co1 O5 Co4 115.19(10) . . ?
C3 O6 Co3 139.4(2) . . ?
C4 O7 Co1 127.7(2) . . ?
C4 O7 Co3 119.1(2) . . ?
Co1 O7 Co3 113.17(9) . . ?
C5 O8 Co1 131.6(2) . . ?
C5 O8 Co2 127.4(2) . 4 ?
Co1 O8 Co2 97.68(9) . 4 ?
C5 O9 Co2 127.7(2) . . ?
C6 O10 Co1 133.7(2) . . ?
C6 O10 Co2 126.4(2) . . ?
Co1 O10 Co2 98.33(9) . . ?
C6 O11 Co3 133.6(2) . . ?
C4 O12 Co2 131.1(2) 4_455 . ?
O2 C1 O1 126.0(4) . . ?
O3 C2 O4 126.3(3) . . ?
O6 C3 O5 127.2(3) . . ?
O12 C4 O7 126.5(3) 4 . ?
O9 C5 O8 126.7(3) . . ?
O11 C6 O10 126.7(3) . . ?

loop_
_geom_bond_atom_site_label_1
_geom_bond_atom_site_label_2
_geom_bond_distance
_geom_bond_site_symmetry_2
_geom_bond_publ_flag
Co1 O5 2.051(2) . ?
Co1 O7 2.085(2) . ?
Co1 O1 2.094(2) . ?
Co1 O8 2.101(2) . ?
Co1 O10 2.103(2) . ?
Co1 O4 2.110(2) . ?
Co2 O12 2.045(2) . ?
Co2 O9 2.050(2) . ?
Co2 O1 2.086(2) . ?
Co2 O8 2.108(2) 4_455 ?
Co2 O4 2.110(2) 4_455 ?
Co2 O10 2.116(2) . ?
Co3 O11 2.071(3) 3_655 ?
Co3 O11 2.071(3) . ?
Co3 O6 2.078(3) . ?
Co3 O6 2.078(3) 3_655 ?
Co3 O7 2.119(2) . ?
Co3 O7 2.119(2) 3_655 ?
Co4 O3 2.062(2) 5_655 ?
Co4 O3 2.062(2) . ?
Co4 O2 2.093(2) . ?
Co4 O2 2.093(2) 5_655 ?
Co4 O5 2.129(2) 5_655 ?
Co4 O5 2.129(2) . ?
O1 C1 1.260(4) . ?
O2 C1 1.233(4) . ?
O3 C2 1.242(4) . ?
O4 C2 1.273(4) . ?
O4 Co2 2.110(2) 4 ?
O5 C3 1.282(4) . ?
O6 C3 1.224(4) . ?
O7 C4 1.270(4) . ?
O8 C5 1.266(4) . ?
O8 Co2 2.108(2) 4 ?
O9 C5 1.239(4) . ?
O10 C6 1.278(4) . ?
O11 C6 1.223(4) . ?
O12 C4 1.245(4) 4_455 ?
C4 O12 1.245(4) 4 ?
